data_4119939
loop_
_publ_author_name
'Muhammad Sajid'
'Gerald Kehr'
'Thomas Wiegand'
'Hellmut Eckert'
'Christian Schwickert'
'Rainer P\"ottgen'
'Allan Jay P. Cardenas'
'Timothy H. Warren'
'Roland Fr\"ohlich'
'Constantin G. Daniliuc'
'Gerhard Erker'

_publ_section_title
;
 Noninteracting, Vicinal Frustrated P/B-Lewis Pair at the Norbornane
 Framework: Synthesis, Characterization, and Reactions
;
_journal_name_full 'Journal of the American Chemical Society'
_journal_page_first 8882
_journal_page_last 8895
_journal_paper_doi 10.1021/ja400338e
_journal_volume 135
_journal_year 2013
_chemical_formula_sum 'C41 H40 B F10 P'
_chemical_formula_weight 764.51
_chemical_name_systematic
; 
 ? 
;
_space_group_IT_number 14
_symmetry_cell_setting monoclinic
_symmetry_space_group_name_Hall '-P 2yn'
_symmetry_space_group_name_H-M 'P 1 21/n 1'
_atom_sites_solution_hydrogens geom
_atom_sites_solution_primary direct
_atom_sites_solution_secondary difmap
_audit_creation_method SHELXL-97
_cell_angle_alpha 90.00
_cell_angle_beta 111.969(2)
_cell_angle_gamma 90.00
_cell_formula_units_Z 4
_cell_length_a 17.5033(6)
_cell_length_b 11.6428(5)
_cell_length_c 19.5772(13)
_cell_measurement_reflns_used 6341
_cell_measurement_temperature 223(2)
_cell_measurement_theta_max 68.25
_cell_measurement_theta_min 0.88
_cell_volume 3699.9(3)
_computing_cell_refinement 'Collect (Nonius B.V., 1998)'
_computing_data_collection 'Collect (Nonius B.V., 1998)'
_computing_data_reduction 'Denzo-SMN (Otwinowski & Minor, 1997)'
_computing_molecular_graphics 'XP (BrukerAXS, 2000)'
_computing_publication_material 'SHELXL-97 (Sheldrick, 1997)'
_computing_structure_refinement 'SHELXL-97 (Sheldrick, 1997)'
_computing_structure_solution 'SHELXS-97 (Sheldrick, 1990)'
_diffrn_ambient_temperature 223(2)
_diffrn_measured_fraction_theta_full 0.963
_diffrn_measured_fraction_theta_max 0.963
_diffrn_measurement_device_type 'Nonius KappaCCD APEXII'
_diffrn_measurement_method '\w and \f scans'
_diffrn_radiation_monochromator graphite
_diffrn_radiation_source 'fine-focus sealed tube'
_diffrn_radiation_type CuK\a
_diffrn_radiation_wavelength 1.54178
_diffrn_reflns_av_R_equivalents 0.069
_diffrn_reflns_av_sigmaI/netI 0.0355
_diffrn_reflns_limit_h_max 20
_diffrn_reflns_limit_h_min 0
_diffrn_reflns_limit_k_max 13
_diffrn_reflns_limit_k_min 0
_diffrn_reflns_limit_l_max 21
_diffrn_reflns_limit_l_min -23
_diffrn_reflns_number 31943
_diffrn_reflns_theta_full 67.31
_diffrn_reflns_theta_max 67.31
_diffrn_reflns_theta_min 4.28
_exptl_absorpt_coefficient_mu 1.364
_exptl_absorpt_correction_T_max 0.9349
_exptl_absorpt_correction_T_min 0.7444
_exptl_absorpt_correction_type multi-scan
_exptl_absorpt_process_details 'Denzo (Otwinowski, Borek, Majewski & Minor, 2003)'
_exptl_crystal_colour colourless
_exptl_crystal_density_diffrn 1.372
_exptl_crystal_description plate
_exptl_crystal_F_000 1584
_exptl_crystal_size_max 0.23
_exptl_crystal_size_mid 0.13
_exptl_crystal_size_min 0.05
_refine_diff_density_max 0.308
_refine_diff_density_min -0.308
_refine_diff_density_rms 0.046
_refine_ls_extinction_method none
_refine_ls_goodness_of_fit_ref 1.023
_refine_ls_hydrogen_treatment constr
_refine_ls_matrix_type full
_refine_ls_number_parameters 485
_refine_ls_number_reflns 6398
_refine_ls_number_restraints 0
_refine_ls_restrained_S_all 1.023
_refine_ls_R_factor_all 0.0802
_refine_ls_R_factor_gt 0.0581
_refine_ls_shift/su_max 0.001
_refine_ls_shift/su_mean 0.000
_refine_ls_structure_factor_coef Fsqd
_refine_ls_weighting_details 'calc w=1/[\s^2^(Fo^2^)+(0.0573P)^2^+3.2843P] where P=(Fo^2^+2Fc^2^)/3'
_refine_ls_weighting_scheme calc
_refine_ls_wR_factor_gt 0.1339
_refine_ls_wR_factor_ref 0.1504
_reflns_number_gt 4845
_reflns_number_total 6398
_reflns_threshold_expression >2sigma(I)
_cod_data_source_file ja400338e_si_002_8.cif
_cod_data_source_block erk6605
_cod_database_code 4119939

loop_
_symmetry_equiv_pos_as_xyz
'x, y, z'
'-x+1/2, y+1/2, -z+1/2'
'-x, -y, -z'
'x-1/2, -y-1/2, z-1/2'

loop_
_atom_site_label
_atom_site_type_symbol
_atom_site_fract_x
_atom_site_fract_y
_atom_site_fract_z
_atom_site_U_iso_or_equiv
_atom_site_adp_type
_atom_site_occupancy
_atom_site_symmetry_multiplicity
_atom_site_calc_flag
_atom_site_refinement_flags
P1 P 0.27202(4) 0.04434(6) 0.03361(4) 0.04007(18) Uani 1 1 d .
B1 B 0.3842(2) -0.2639(3) 0.14674(19) 0.0507(8) Uani 1 1 d .
C1 C 0.43059(19) 0.1329(3) 0.1428(2) 0.0722(10) Uani 1 1 d .
H1 H 0.4614 0.0653 0.1361 0.087 Uiso 1 1 calc R
C2 C 0.34500(16) 0.1494(2) 0.08477(16) 0.0480(7) Uani 1 1 d .
C3 C 0.32704(19) 0.2602(3) 0.09021(18) 0.0593(8) Uani 1 1 d .
H3 H 0.2769 0.2960 0.0623 0.071 Uiso 1 1 calc R
C4 C 0.3985(2) 0.3176(3) 0.1472(2) 0.0747(10) Uani 1 1 d .
H4 H 0.4008 0.4022 0.1436 0.090 Uiso 1 1 calc R
C5 C 0.3992(3) 0.2697(3) 0.2214(2) 0.0844(12) Uani 1 1 d .
H5A H 0.4394 0.3101 0.2634 0.101 Uiso 1 1 calc R
H5B H 0.3447 0.2749 0.2243 0.101 Uiso 1 1 calc R
C6 C 0.4246(3) 0.1442(3) 0.2178(2) 0.0922(13) Uani 1 1 d .
H6A H 0.4777 0.1277 0.2571 0.111 Uiso 1 1 calc R
H6B H 0.3831 0.0914 0.2223 0.111 Uiso 1 1 calc R
C7 C 0.4682(2) 0.2518(3) 0.1377(2) 0.0814(11) Uani 1 1 d .
H7A H 0.5215 0.2653 0.1777 0.098 Uiso 1 1 calc R
H7B H 0.4725 0.2654 0.0899 0.098 Uiso 1 1 calc R
C8 C 0.29247(16) -0.0823(2) 0.09241(15) 0.0449(6) Uani 1 1 d .
H8A H 0.3079 -0.0577 0.1437 0.054 Uiso 1 1 calc R
H8B H 0.2419 -0.1277 0.0791 0.054 Uiso 1 1 calc R
C9 C 0.36153(16) -0.1586(2) 0.08631(15) 0.0464(6) Uani 1 1 d .
H9A H 0.4108 -0.1118 0.0947 0.056 Uiso 1 1 calc R
H9B H 0.3439 -0.1907 0.0365 0.056 Uiso 1 1 calc R
C51 C 0.30516(19) -0.3495(3) 0.1305(2) 0.0726(10) Uani 1 1 d .
H51A H 0.3198 -0.4086 0.1689 0.087 Uiso 1 1 calc R
H51B H 0.2593 -0.3050 0.1340 0.087 Uiso 1 1 calc R
C52 C 0.2762(2) -0.4083(3) 0.0560(2) 0.0943(14) Uani 1 1 d .
H52A H 0.2594 -0.3507 0.0174 0.141 Uiso 1 1 calc R
H52B H 0.2299 -0.4579 0.0509 0.141 Uiso 1 1 calc R
H52C H 0.3208 -0.4537 0.0520 0.141 Uiso 1 1 calc R
C11 C 0.17280(15) 0.1154(2) 0.01021(14) 0.0406(6) Uani 1 1 d .
C12 C 0.12333(16) 0.1016(2) 0.05249(15) 0.0461(6) Uani 1 1 d .
C13 C 0.04571(17) 0.1528(3) 0.02681(18) 0.0550(8) Uani 1 1 d .
H13 H 0.0117 0.1416 0.0537 0.066 Uiso 1 1 calc R
C14 C 0.01631(17) 0.2189(3) -0.03585(18) 0.0567(8) Uani 1 1 d .
C15 C 0.06811(17) 0.2383(3) -0.07300(16) 0.0535(7) Uani 1 1 d .
H15 H 0.0500 0.2865 -0.1145 0.064 Uiso 1 1 calc R
C16 C 0.14615(16) 0.1894(2) -0.05153(15) 0.0455(6) Uani 1 1 d .
C17 C 0.1504(2) 0.0399(3) 0.12543(18) 0.0647(9) Uani 1 1 d .
H17A H 0.1132 0.0586 0.1501 0.097 Uiso 1 1 calc R
H17B H 0.2059 0.0638 0.1559 0.097 Uiso 1 1 calc R
H17C H 0.1496 -0.0423 0.1172 0.097 Uiso 1 1 calc R
C18 C -0.06798(19) 0.2743(3) -0.0625(2) 0.0774(11) Uani 1 1 d .
H18A H -0.0906 0.2690 -0.0243 0.116 Uiso 1 1 calc R
H18B H -0.1041 0.2350 -0.1064 0.116 Uiso 1 1 calc R
H18C H -0.0633 0.3544 -0.0740 0.116 Uiso 1 1 calc R
C19 C 0.19762(19) 0.2255(3) -0.09501(16) 0.0568(8) Uani 1 1 d .
H19A H 0.1927 0.1686 -0.1326 0.085 Uiso 1 1 calc R
H19B H 0.2549 0.2320 -0.0621 0.085 Uiso 1 1 calc R
H19C H 0.1784 0.2992 -0.1182 0.085 Uiso 1 1 calc R
C21 C 0.27852(16) -0.0087(2) -0.05166(15) 0.0455(6) Uani 1 1 d .
C22 C 0.21731(17) -0.0873(3) -0.09251(15) 0.0498(7) Uani 1 1 d .
C23 C 0.2223(2) -0.1368(3) -0.15556(17) 0.0641(9) Uani 1 1 d .
H23 H 0.1817 -0.1899 -0.1823 0.077 Uiso 1 1 calc R
C24 C 0.2838(2) -0.1111(3) -0.18021(18) 0.0713(10) Uani 1 1 d .
C25 C 0.3424(2) -0.0329(3) -0.14041(19) 0.0721(10) Uani 1 1 d .
H25 H 0.3843 -0.0134 -0.1574 0.087 Uiso 1 1 calc R
C26 C 0.34288(19) 0.0195(3) -0.07567(18) 0.0588(8) Uani 1 1 d .
C27 C 0.14462(19) -0.1231(3) -0.07463(18) 0.0644(9) Uani 1 1 d .
H27A H 0.1087 -0.1715 -0.1138 0.097 Uiso 1 1 calc R
H27B H 0.1146 -0.0554 -0.0699 0.097 Uiso 1 1 calc R
H27C H 0.1635 -0.1654 -0.0286 0.097 Uiso 1 1 calc R
C28 C 0.2870(3) -0.1653(4) -0.2491(2) 0.1042(16) Uani 1 1 d .
H28A H 0.3138 -0.2396 -0.2372 0.156 Uiso 1 1 calc R
H28B H 0.3179 -0.1161 -0.2695 0.156 Uiso 1 1 calc R
H28C H 0.2315 -0.1751 -0.2850 0.156 Uiso 1 1 calc R
C29 C 0.4111(2) 0.1027(3) -0.0370(2) 0.0823(11) Uani 1 1 d .
H29A H 0.4468 0.1102 -0.0646 0.123 Uiso 1 1 calc R
H29B H 0.4428 0.0746 0.0121 0.123 Uiso 1 1 calc R
H29C H 0.3877 0.1771 -0.0337 0.123 Uiso 1 1 calc R
C31 C 0.4182(2) -0.2011(3) 0.22922(18) 0.0621(8) Uani 1 1 d .
C32 C 0.3746(3) -0.1863(4) 0.2745(2) 0.0929(14) Uani 1 1 d .
F32 F 0.2971(2) -0.2262(3) 0.25503(18) 0.1306(11) Uani 1 1 d .
C33 C 0.4074(5) -0.1277(5) 0.3430(3) 0.125(2) Uani 1 1 d .
F33 F 0.3591(3) -0.1171(3) 0.3828(2) 0.200(2) Uani 1 1 d .
C34 C 0.4842(6) -0.0848(5) 0.3664(3) 0.137(3) Uani 1 1 d .
F34 F 0.5157(3) -0.0289(3) 0.43197(14) 0.191(2) Uani 1 1 d .
C35 C 0.5296(4) -0.0951(4) 0.3242(2) 0.0998(15) Uani 1 1 d .
F35 F 0.6057(2) -0.0486(2) 0.34655(15) 0.1420(13) Uani 1 1 d .
C36 C 0.4961(2) -0.1502(3) 0.25768(18) 0.0691(9) Uani 1 1 d .
F36 F 0.54491(12) -0.15233(18) 0.21796(12) 0.0795(6) Uani 1 1 d .
C41 C 0.46108(16) -0.3458(2) 0.14420(16) 0.0501(7) Uani 1 1 d .
C42 C 0.50167(17) -0.4205(3) 0.20163(17) 0.0537(7) Uani 1 1 d .
F42 F 0.47874(11) -0.42679(15) 0.26056(10) 0.0688(5) Uani 1 1 d .
C43 C 0.56506(19) -0.4919(3) 0.2043(2) 0.0649(9) Uani 1 1 d .
F43 F 0.59952(12) -0.56373(16) 0.26205(12) 0.0854(7) Uani 1 1 d .
C44 C 0.59198(19) -0.4933(3) 0.1477(2) 0.0721(10) Uani 1 1 d .
F44 F 0.65388(13) -0.5631(2) 0.14859(15) 0.1039(8) Uani 1 1 d .
C45 C 0.55444(19) -0.4232(3) 0.0885(2) 0.0650(9) Uani 1 1 d .
F45 F 0.57964(13) -0.42240(19) 0.03093(14) 0.0903(7) Uani 1 1 d .
C46 C 0.48999(17) -0.3532(3) 0.08748(18) 0.0549(7) Uani 1 1 d .
F46 F 0.45525(11) -0.29002(16) 0.02501(10) 0.0668(5) Uani 1 1 d .

loop_
_atom_site_aniso_label
_atom_site_aniso_U_11
_atom_site_aniso_U_22
_atom_site_aniso_U_33
_atom_site_aniso_U_23
_atom_site_aniso_U_13
_atom_site_aniso_U_12
P1 0.0359(3) 0.0428(4) 0.0408(4) 0.0001(3) 0.0134(3) -0.0009(3)
B1 0.0479(18) 0.0477(19) 0.056(2) 0.0075(16) 0.0183(16) 0.0044(15)
C1 0.0521(18) 0.053(2) 0.085(3) -0.0087(18) -0.0049(17) 0.0042(15)
C2 0.0394(14) 0.0479(17) 0.0524(17) 0.0017(13) 0.0123(13) -0.0006(12)
C3 0.0542(17) 0.0451(18) 0.063(2) 0.0020(15) 0.0045(15) 0.0020(14)
C4 0.067(2) 0.0484(19) 0.083(3) -0.0053(17) -0.0011(18) -0.0071(16)
C5 0.093(3) 0.069(2) 0.066(2) -0.0164(19) 0.001(2) -0.013(2)
C6 0.098(3) 0.075(3) 0.065(2) 0.001(2) -0.014(2) -0.008(2)
C7 0.0533(19) 0.066(2) 0.105(3) -0.014(2) 0.0068(19) -0.0164(17)
C8 0.0435(14) 0.0462(16) 0.0427(15) 0.0021(12) 0.0134(12) 0.0014(12)
C9 0.0428(14) 0.0467(16) 0.0474(16) 0.0020(13) 0.0143(12) 0.0021(12)
C51 0.0477(17) 0.056(2) 0.111(3) 0.024(2) 0.0252(19) 0.0036(15)
C52 0.058(2) 0.069(2) 0.124(4) 0.010(2) -0.003(2) -0.0173(18)
C11 0.0397(13) 0.0423(15) 0.0394(14) -0.0015(11) 0.0142(11) -0.0020(11)
C12 0.0468(15) 0.0429(16) 0.0516(16) 0.0016(13) 0.0217(13) -0.0003(12)
C13 0.0455(16) 0.0547(18) 0.073(2) 0.0003(16) 0.0316(15) 0.0010(13)
C14 0.0403(15) 0.0539(18) 0.072(2) -0.0053(16) 0.0167(15) -0.0018(13)
C15 0.0456(16) 0.0548(18) 0.0515(17) 0.0035(14) 0.0083(13) 0.0019(13)
C16 0.0419(14) 0.0497(16) 0.0422(15) -0.0014(12) 0.0124(12) -0.0008(12)
C17 0.078(2) 0.065(2) 0.069(2) 0.0119(17) 0.0482(18) 0.0133(17)
C18 0.0454(17) 0.074(2) 0.109(3) 0.005(2) 0.0246(19) 0.0086(16)
C19 0.0622(18) 0.0602(19) 0.0516(17) 0.0145(15) 0.0253(15) 0.0062(15)
C21 0.0464(14) 0.0461(16) 0.0453(15) 0.0059(12) 0.0187(12) 0.0069(12)
C22 0.0538(16) 0.0509(17) 0.0393(15) 0.0013(13) 0.0113(13) 0.0096(13)
C23 0.068(2) 0.071(2) 0.0445(17) -0.0065(15) 0.0102(15) 0.0184(17)
C24 0.078(2) 0.087(3) 0.0482(18) 0.0010(18) 0.0227(18) 0.030(2)
C25 0.076(2) 0.089(3) 0.070(2) 0.014(2) 0.048(2) 0.028(2)
C26 0.0560(17) 0.062(2) 0.067(2) 0.0067(16) 0.0329(16) 0.0086(15)
C27 0.0595(19) 0.072(2) 0.0560(19) -0.0112(16) 0.0155(15) -0.0195(16)
C28 0.114(3) 0.144(4) 0.058(2) -0.014(2) 0.036(2) 0.051(3)
C29 0.067(2) 0.088(3) 0.116(3) -0.004(2) 0.061(2) -0.010(2)
C31 0.079(2) 0.056(2) 0.0527(18) 0.0160(15) 0.0271(17) 0.0203(17)
C32 0.144(4) 0.078(3) 0.084(3) 0.032(2) 0.074(3) 0.045(3)
F32 0.148(2) 0.133(2) 0.168(3) 0.049(2) 0.124(2) 0.042(2)
C33 0.230(7) 0.096(4) 0.083(4) 0.037(3) 0.100(5) 0.074(5)
F33 0.379(6) 0.158(3) 0.150(3) 0.060(2) 0.199(4) 0.127(4)
C34 0.265(9) 0.080(4) 0.050(3) 0.008(2) 0.039(4) 0.067(5)
F34 0.367(6) 0.112(2) 0.0576(15) -0.0113(15) 0.038(2) 0.071(3)
C35 0.141(4) 0.064(3) 0.059(2) 0.000(2) -0.004(3) 0.023(3)
F35 0.166(3) 0.0946(19) 0.0948(19) -0.0303(15) -0.0329(19) -0.0029(19)
C36 0.089(3) 0.057(2) 0.0470(18) -0.0006(15) 0.0084(18) 0.0122(18)
F36 0.0653(12) 0.0781(14) 0.0824(14) -0.0178(11) 0.0133(11) -0.0129(10)
C41 0.0412(14) 0.0458(17) 0.0548(17) -0.0027(14) 0.0082(13) -0.0024(12)
C42 0.0453(15) 0.0452(17) 0.0574(18) -0.0023(14) 0.0042(14) -0.0009(13)
F42 0.0749(12) 0.0580(11) 0.0607(11) 0.0106(9) 0.0106(9) 0.0069(9)
C43 0.0500(17) 0.0461(18) 0.072(2) -0.0031(16) -0.0080(16) 0.0026(14)
F43 0.0720(12) 0.0551(12) 0.0905(15) 0.0033(10) -0.0139(11) 0.0139(9)
C44 0.0432(17) 0.052(2) 0.103(3) -0.014(2) 0.0065(18) 0.0091(15)
F44 0.0649(12) 0.0822(15) 0.151(2) -0.0126(15) 0.0253(14) 0.0289(11)
C45 0.0512(18) 0.060(2) 0.086(2) -0.0153(18) 0.0276(18) -0.0009(15)
F45 0.0837(14) 0.0838(15) 0.1205(18) -0.0146(13) 0.0578(14) 0.0094(11)
C46 0.0459(16) 0.0487(18) 0.0629(19) -0.0022(15) 0.0122(14) 0.0038(13)
F46 0.0693(11) 0.0678(12) 0.0689(12) 0.0061(9) 0.0324(10) 0.0096(9)

loop_
_atom_type_symbol
_atom_type_description
_atom_type_scat_dispersion_real
_atom_type_scat_dispersion_imag
_atom_type_scat_source
C C 0.0181 0.0091 'International Tables Vol C Tables 4.2.6.8 and 6.1.1.4'
H H 0.0000 0.0000 'International Tables Vol C Tables 4.2.6.8 and 6.1.1.4'
B B 0.0090 0.0039 'International Tables Vol C Tables 4.2.6.8 and 6.1.1.4'
F F 0.0727 0.0534 'International Tables Vol C Tables 4.2.6.8 and 6.1.1.4'
P P 0.2955 0.4335 'International Tables Vol C Tables 4.2.6.8 and 6.1.1.4'

loop_
_geom_angle_atom_site_label_1
_geom_angle_atom_site_label_2
_geom_angle_atom_site_label_3
_geom_angle
C2 P1 C11 104.17(12)
C2 P1 C8 105.68(13)
C11 P1 C8 118.05(12)
C2 P1 C21 118.05(13)
C11 P1 C21 107.70(12)
C8 P1 C21 103.88(12)
C51 B1 C9 110.8(2)
C51 B1 C41 106.2(3)
C9 B1 C41 112.7(2)
C51 B1 C31 115.2(3)
C9 B1 C31 105.8(2)
C41 B1 C31 106.3(2)
C2 C1 C6 107.9(3)
C2 C1 C7 99.4(3)
C6 C1 C7 99.7(3)
C2 C1 H1 115.8
C6 C1 H1 115.8
C7 C1 H1 115.8
C3 C2 C1 105.0(3)
C3 C2 P1 124.4(2)
C1 C2 P1 129.3(2)
C2 C3 C4 109.6(3)
C2 C3 H3 125.2
C4 C3 H3 125.2
C3 C4 C7 99.8(3)
C3 C4 C5 104.6(3)
C7 C4 C5 102.1(3)
C3 C4 H4 116.0
C7 C4 H4 116.0
C5 C4 H4 116.0
C6 C5 C4 101.5(3)
C6 C5 H5A 111.5
C4 C5 H5A 111.5
C6 C5 H5B 111.5
C4 C5 H5B 111.5
H5A C5 H5B 109.3
C1 C6 C5 104.7(3)
C1 C6 H6A 110.8
C5 C6 H6A 110.8
C1 C6 H6B 110.8
C5 C6 H6B 110.8
H6A C6 H6B 108.9
C4 C7 C1 93.6(3)
C4 C7 H7A 113.0
C1 C7 H7A 113.0
C4 C7 H7B 113.0
C1 C7 H7B 113.0
H7A C7 H7B 110.4
C9 C8 P1 113.10(19)
C9 C8 H8A 109.0
P1 C8 H8A 109.0
C9 C8 H8B 109.0
P1 C8 H8B 109.0
H8A C8 H8B 107.8
C8 C9 B1 111.1(2)
C8 C9 H9A 109.4
B1 C9 H9A 109.4
C8 C9 H9B 109.4
B1 C9 H9B 109.4
H9A C9 H9B 108.0
C52 C51 B1 114.6(3)
C52 C51 H51A 108.6
B1 C51 H51A 108.6
C52 C51 H51B 108.6
B1 C51 H51B 108.6
H51A C51 H51B 107.6
C51 C52 H52A 109.5
C51 C52 H52B 109.5
H52A C52 H52B 109.5
C51 C52 H52C 109.5
H52A C52 H52C 109.5
H52B C52 H52C 109.5
C12 C11 C16 119.4(2)
C12 C11 P1 122.5(2)
C16 C11 P1 118.07(19)
C13 C12 C11 117.9(3)
C13 C12 C17 117.7(3)
C11 C12 C17 124.4(2)
C14 C13 C12 123.4(3)
C14 C13 H13 118.3
C12 C13 H13 118.3
C13 C14 C15 117.6(3)
C13 C14 C18 122.5(3)
C15 C14 C18 119.8(3)
C14 C15 C16 122.6(3)
C14 C15 H15 118.7
C16 C15 H15 118.7
C15 C16 C11 118.7(3)
C15 C16 C19 116.1(3)
C11 C16 C19 125.1(2)
C12 C17 H17A 109.5
C12 C17 H17B 109.5
H17A C17 H17B 109.5
C12 C17 H17C 109.5
H17A C17 H17C 109.5
H17B C17 H17C 109.5
C14 C18 H18A 109.5
C14 C18 H18B 109.5
H18A C18 H18B 109.5
C14 C18 H18C 109.5
H18A C18 H18C 109.5
H18B C18 H18C 109.5
C16 C19 H19A 109.5
C16 C19 H19B 109.5
H19A C19 H19B 109.5
C16 C19 H19C 109.5
H19A C19 H19C 109.5
H19B C19 H19C 109.5
C22 C21 C26 119.6(3)
C22 C21 P1 116.4(2)
C26 C21 P1 123.8(2)
C23 C22 C21 119.0(3)
C23 C22 C27 115.6(3)
C21 C22 C27 125.4(3)
C24 C23 C22 122.7(3)
C24 C23 H23 118.6
C22 C23 H23 118.6
C23 C24 C25 117.6(3)
C23 C24 C28 121.4(4)
C25 C24 C28 120.9(4)
C24 C25 C26 123.4(3)
C24 C25 H25 118.3
C26 C25 H25 118.3
C25 C26 C21 117.6(3)
C25 C26 C29 118.0(3)
C21 C26 C29 124.4(3)
C22 C27 H27A 109.5
C22 C27 H27B 109.5
H27A C27 H27B 109.5
C22 C27 H27C 109.5
H27A C27 H27C 109.5
H27B C27 H27C 109.5
C24 C28 H28A 109.5
C24 C28 H28B 109.5
H28A C28 H28B 109.5
C24 C28 H28C 109.5
H28A C28 H28C 109.5
H28B C28 H28C 109.5
C26 C29 H29A 109.5
C26 C29 H29B 109.5
H29A C29 H29B 109.5
C26 C29 H29C 109.5
H29A C29 H29C 109.5
H29B C29 H29C 109.5
C32 C31 C36 112.5(4)
C32 C31 B1 126.4(4)
C36 C31 B1 120.9(3)
F32 C32 C31 121.1(4)
F32 C32 C33 116.2(4)
C31 C32 C33 122.7(5)
C34 C33 F33 122.1(7)
C34 C33 C32 120.0(5)
F33 C33 C32 117.9(7)
C33 C34 C35 120.2(5)
C33 C34 F34 120.0(8)
C35 C34 F34 119.8(8)
C34 C35 F35 120.1(5)
C34 C35 C36 118.8(6)
F35 C35 C36 121.1(5)
F36 C36 C35 114.6(4)
F36 C36 C31 119.6(3)
C35 C36 C31 125.8(4)
C46 C41 C42 112.4(3)
C46 C41 B1 127.0(3)
C42 C41 B1 120.6(3)
F42 C42 C43 115.3(3)
F42 C42 C41 119.8(3)
C43 C42 C41 124.9(3)
F43 C43 C44 119.5(3)
F43 C43 C42 120.6(4)
C44 C43 C42 119.9(3)
F44 C44 C43 121.3(4)
F44 C44 C45 120.0(4)
C43 C44 C45 118.8(3)
F45 C45 C44 120.4(3)
F45 C45 C46 120.0(3)
C44 C45 C46 119.6(3)
F46 C46 C41 120.9(3)
F46 C46 C45 114.7(3)
C41 C46 C45 124.4(3)

loop_
_geom_bond_atom_site_label_1
_geom_bond_atom_site_label_2
_geom_bond_distance
P1 C2 1.782(3)
P1 C11 1.821(3)
P1 C8 1.821(3)
P1 C21 1.823(3)
B1 C51 1.637(5)
B1 C9 1.646(4)
B1 C41 1.665(4)
B1 C31 1.666(5)
C1 C2 1.516(4)
C1 C6 1.516(6)
C1 C7 1.553(5)
C1 H1 0.9900
C2 C3 1.340(4)
C3 C4 1.487(4)
C3 H3 0.9400
C4 C7 1.511(5)
C4 C5 1.550(5)
C4 H4 0.9900
C5 C6 1.537(6)
C5 H5A 0.9800
C5 H5B 0.9800
C6 H6A 0.9800
C6 H6B 0.9800
C7 H7A 0.9800
C7 H7B 0.9800
C8 C9 1.541(4)
C8 H8A 0.9800
C8 H8B 0.9800
C9 H9A 0.9800
C9 H9B 0.9800
C51 C52 1.516(6)
C51 H51A 0.9800
C51 H51B 0.9800
C52 H52A 0.9700
C52 H52B 0.9700
C52 H52C 0.9700
C11 C12 1.413(4)
C11 C16 1.414(4)
C12 C13 1.394(4)
C12 C17 1.508(4)
C13 C14 1.374(4)
C13 H13 0.9400
C14 C15 1.377(4)
C14 C18 1.513(4)
C15 C16 1.392(4)
C15 H15 0.9400
C16 C19 1.512(4)
C17 H17A 0.9700
C17 H17B 0.9700
C17 H17C 0.9700
C18 H18A 0.9700
C18 H18B 0.9700
C18 H18C 0.9700
C19 H19A 0.9700
C19 H19B 0.9700
C19 H19C 0.9700
C21 C22 1.408(4)
C21 C26 1.412(4)
C22 C23 1.394(4)
C22 C27 1.499(4)
C23 C24 1.368(5)
C23 H23 0.9400
C24 C25 1.375(5)
C24 C28 1.509(5)
C25 C26 1.404(5)
C25 H25 0.9400
C26 C29 1.503(5)
C27 H27A 0.9700
C27 H27B 0.9700
C27 H27C 0.9700
C28 H28A 0.9700
C28 H28B 0.9700
C28 H28C 0.9700
C29 H29A 0.9700
C29 H29B 0.9700
C29 H29C 0.9700
C31 C32 1.380(5)
C31 C36 1.397(5)
C32 F32 1.346(6)
C32 C33 1.421(8)
C33 C34 1.344(9)
C33 F33 1.352(6)
C34 C35 1.349(9)
C34 F34 1.359(6)
C35 F35 1.349(6)
C35 C36 1.371(5)
C36 F36 1.354(4)
C41 C46 1.384(4)
C41 C42 1.388(4)
C42 F42 1.358(4)
C42 C43 1.371(4)
C43 F43 1.353(4)
C43 C44 1.358(5)
C44 F44 1.349(4)
C44 C45 1.368(5)
C45 F45 1.355(4)
C45 C46 1.386(4)
C46 F46 1.360(3)

loop_
_geom_torsion_atom_site_label_1
_geom_torsion_atom_site_label_2
_geom_torsion_atom_site_label_3
_geom_torsion_atom_site_label_4
_geom_torsion
C6 C1 C2 C3 68.1(3)
C7 C1 C2 C3 -35.4(4)
C6 C1 C2 P1 -98.9(3)
C7 C1 C2 P1 157.5(3)
C11 P1 C2 C3 -11.0(3)
C8 P1 C2 C3 -136.0(3)
C21 P1 C2 C3 108.4(3)
C11 P1 C2 C1 153.8(3)
C8 P1 C2 C1 28.8(3)
C21 P1 C2 C1 -86.8(3)
C1 C2 C3 C4 2.2(4)
P1 C2 C3 C4 170.0(3)
C2 C3 C4 C7 33.0(4)
C2 C3 C4 C5 -72.4(4)
C3 C4 C5 C6 69.2(4)
C7 C4 C5 C6 -34.4(3)
C2 C1 C6 C5 -65.2(4)
C7 C1 C6 C5 38.0(4)
C4 C5 C6 C1 -3.0(4)
C3 C4 C7 C1 -50.8(3)
C5 C4 C7 C1 56.5(3)
C2 C1 C7 C4 52.5(3)
C6 C1 C7 C4 -57.7(3)
C2 P1 C8 C9 -84.5(2)
C11 P1 C8 C9 159.51(18)
C21 P1 C8 C9 40.4(2)
P1 C8 C9 B1 173.96(19)
C51 B1 C9 C8 63.3(3)
C41 B1 C9 C8 -177.9(2)
C31 B1 C9 C8 -62.1(3)
C9 B1 C51 C52 61.4(4)
C41 B1 C51 C52 -61.2(3)
C31 B1 C51 C52 -178.6(3)
C2 P1 C11 C12 -96.0(2)
C8 P1 C11 C12 20.8(3)
C21 P1 C11 C12 137.9(2)
C2 P1 C11 C16 82.3(2)
C8 P1 C11 C16 -160.9(2)
C21 P1 C11 C16 -43.9(2)
C16 C11 C12 C13 6.5(4)
P1 C11 C12 C13 -175.3(2)
C16 C11 C12 C17 -170.4(3)
P1 C11 C12 C17 7.8(4)
C11 C12 C13 C14 -2.3(4)
C17 C12 C13 C14 174.9(3)
C12 C13 C14 C15 -2.6(5)
C12 C13 C14 C18 -179.6(3)
C13 C14 C15 C16 3.2(5)
C18 C14 C15 C16 -179.6(3)
C14 C15 C16 C11 1.0(4)
C14 C15 C16 C19 -176.0(3)
C12 C11 C16 C15 -5.9(4)
P1 C11 C16 C15 175.8(2)
C12 C11 C16 C19 170.8(3)
P1 C11 C16 C19 -7.5(4)
C2 P1 C21 C22 -176.9(2)
C11 P1 C21 C22 -59.4(2)
C8 P1 C21 C22 66.6(2)
C2 P1 C21 C26 6.8(3)
C11 P1 C21 C26 124.3(2)
C8 P1 C21 C26 -109.8(3)
C26 C21 C22 C23 0.8(4)
P1 C21 C22 C23 -175.7(2)
C26 C21 C22 C27 -178.5(3)
P1 C21 C22 C27 5.0(4)
C21 C22 C23 C24 -0.8(5)
C27 C22 C23 C24 178.5(3)
C22 C23 C24 C25 -0.2(5)
C22 C23 C24 C28 -179.4(3)
C23 C24 C25 C26 1.3(5)
C28 C24 C25 C26 -179.5(3)
C24 C25 C26 C21 -1.3(5)
C24 C25 C26 C29 179.4(3)
C22 C21 C26 C25 0.2(4)
P1 C21 C26 C25 176.4(2)
C22 C21 C26 C29 179.5(3)
P1 C21 C26 C29 -4.3(5)
C51 B1 C31 C32 -20.5(4)
C9 B1 C31 C32 102.2(4)
C41 B1 C31 C32 -137.8(3)
C51 B1 C31 C36 163.7(3)
C9 B1 C31 C36 -73.6(3)
C41 B1 C31 C36 46.4(4)
C36 C31 C32 F32 177.8(3)
B1 C31 C32 F32 1.7(5)
C36 C31 C32 C33 -1.4(5)
B1 C31 C32 C33 -177.5(4)
F32 C32 C33 C34 -179.7(5)
C31 C32 C33 C34 -0.5(8)
F32 C32 C33 F33 0.2(6)
C31 C32 C33 F33 179.4(4)
F33 C33 C34 C35 -178.5(4)
C32 C33 C34 C35 1.4(9)
F33 C33 C34 F34 0.2(9)
C32 C33 C34 F34 -179.9(4)
C33 C34 C35 F35 177.8(5)
F34 C34 C35 F35 -0.9(7)
C33 C34 C35 C36 -0.3(8)
F34 C34 C35 C36 -179.0(4)
C34 C35 C36 F36 177.5(4)
F35 C35 C36 F36 -0.5(5)
C34 C35 C36 C31 -2.0(6)
F35 C35 C36 C31 180.0(3)
C32 C31 C36 F36 -176.8(3)
B1 C31 C36 F36 -0.4(5)
C32 C31 C36 C35 2.7(5)
B1 C31 C36 C35 179.1(3)
C51 B1 C41 C46 103.1(3)
C9 B1 C41 C46 -18.3(4)
C31 B1 C41 C46 -133.8(3)
C51 B1 C41 C42 -74.1(3)
C9 B1 C41 C42 164.5(3)
C31 B1 C41 C42 49.0(3)
C46 C41 C42 F42 -177.8(2)
B1 C41 C42 F42 -0.1(4)
C46 C41 C42 C43 1.9(4)
B1 C41 C42 C43 179.5(3)
F42 C42 C43 F43 1.2(4)
C41 C42 C43 F43 -178.4(3)
F42 C42 C43 C44 179.2(3)
C41 C42 C43 C44 -0.5(5)
F43 C43 C44 F44 -1.6(5)
C42 C43 C44 F44 -179.6(3)
F43 C43 C44 C45 177.6(3)
C42 C43 C44 C45 -0.4(5)
F44 C44 C45 F45 -0.8(5)
C43 C44 C45 F45 -180.0(3)
F44 C44 C45 C46 178.9(3)
C43 C44 C45 C46 -0.3(5)
C42 C41 C46 F46 177.2(2)
B1 C41 C46 F46 -0.2(4)
C42 C41 C46 C45 -2.6(4)
B1 C41 C46 C45 180.0(3)
F45 C45 C46 F46 1.8(4)
C44 C45 C46 F46 -177.8(3)
F45 C45 C46 C41 -178.4(3)
C44 C45 C46 C41 1.9(5)
